data_4344412
loop_
_publ_author_name
'Luo, Dong'
'Zhou, Xiao-Ping'
'Li, Dan'

_publ_section_title
;
 Solvothermal Subcomponent Self-Assembly of Cubic Metal-Imidazolate Cages
 and Their Coordination Polymers.
;
_journal_issue 22
_journal_name_full 'Inorganic chemistry'
_journal_page_first 10822
_journal_page_last 10828
_journal_paper_doi 10.1021/acs.inorgchem.5b01844
_journal_volume 54
_journal_year 2015
_chemical_formula_moiety '0.5(C232 H216 N96 Ni16)'
_chemical_formula_sum 'C116 H108 N48 Ni8'
_chemical_formula_weight 2644.18
_chemical_name_systematic
;
 ? 
;
_space_group_crystal_system monoclinic
_space_group_IT_number 14
_space_group_name_Hall '-P 2yn'
_space_group_name_H-M_alt 'P 1 21/n 1'
_symmetry_space_group_name_Hall '-P 2yn'
_symmetry_space_group_name_H-M 'P 1 21/n 1'
_atom_sites_solution_hydrogens geom
_atom_sites_solution_primary direct
_atom_sites_solution_secondary difmap
_audit_creation_date 2014-12-05
_audit_creation_method
;
Olex2 1.2
(compiled 2014.02.28 svn.r2899 for OlexSys, GUI svn.r4781)
;
_cell_angle_alpha 90.00
_cell_angle_beta 113.247(9)
_cell_angle_gamma 90.00
_cell_formula_units_Z 2
_cell_length_a 17.1753(12)
_cell_length_b 23.1502(11)
_cell_length_c 21.2350(18)
_cell_measurement_reflns_used 6001
_cell_measurement_temperature 293(2)
_cell_measurement_theta_max 25.1930
_cell_measurement_theta_min 3.4310
_cell_volume 7757.8(11)
_computing_cell_refinement
;
CrysAlisPro, Agilent Technologies,
Version 1.171.36.32 (release 02-08-2013 CrysAlis171 .NET)
(compiled Aug  2 2013,16:46:58) 
;
_computing_data_collection
;
CrysAlisPro, Agilent Technologies,
Version 1.171.36.32 (release 02-08-2013 CrysAlis171 .NET)
(compiled Aug  2 2013,16:46:58) 
;
_computing_data_reduction
;
CrysAlisPro, Agilent Technologies,
Version 1.171.36.32 (release 02-08-2013 CrysAlis171 .NET)
(compiled Aug  2 2013,16:46:58) 
;
_computing_molecular_graphics 'Olex2 (Dolomanov et al., 2009)'
_computing_publication_material 'Olex2 (Dolomanov et al., 2009)'
_computing_structure_refinement 'ShelXL-1997 (Sheldrick, 2008)'
_computing_structure_solution 'ShelXS (Sheldrick, 2008)'
_diffrn_ambient_temperature 293(2)
_diffrn_detector_area_resol_mean 10.4098
_diffrn_measured_fraction_theta_full 0.996
_diffrn_measured_fraction_theta_max 0.996
_diffrn_measurement_device_type 'Xcalibur, Atlas, Gemini'
_diffrn_measurement_method '\w scans'
_diffrn_radiation_monochromator graphite
_diffrn_radiation_type MoK\a
_diffrn_radiation_wavelength 0.71073
_diffrn_reflns_av_R_equivalents 0.0919
_diffrn_reflns_av_unetI/netI 0.1751
_diffrn_reflns_limit_h_max 20
_diffrn_reflns_limit_h_min -20
_diffrn_reflns_limit_k_max 27
_diffrn_reflns_limit_k_min -26
_diffrn_reflns_limit_l_max 25
_diffrn_reflns_limit_l_min -21
_diffrn_reflns_number 31749
_diffrn_reflns_theta_full 25.00
_diffrn_reflns_theta_max 25.00
_diffrn_reflns_theta_min 2.84
_diffrn_source 'fine-focus sealed tube'
_diffrn_standards_decay_% 50
_diffrn_standards_interval_count 50
_diffrn_standards_interval_time 50
_diffrn_standards_number 2
_exptl_absorpt_coefficient_mu 1.003
_exptl_absorpt_correction_T_max 0.860
_exptl_absorpt_correction_T_min 0.802
_exptl_absorpt_correction_type multi-scan
_exptl_absorpt_process_details
;
CrysAlisPro, Agilent Technologies,
Version 1.171.36.32 (release 02-08-2013 CrysAlis171 .NET)
(compiled Aug  2 2013,16:46:58) 
Empirical absorption correction using spherical harmonics,
implemented in SCALE3 ABSPACK scaling algorithm.
;
_exptl_crystal_colour green
_exptl_crystal_density_diffrn 1.132
_exptl_crystal_density_method 'not measured'
_exptl_crystal_description block-like
_exptl_crystal_F_000 2728
_exptl_crystal_size_max 0.22
_exptl_crystal_size_mid 0.19
_exptl_crystal_size_min 0.15
_refine_diff_density_max 0.491
_refine_diff_density_min -0.371
_refine_diff_density_rms 0.092
_refine_ls_extinction_method none
_refine_ls_goodness_of_fit_ref 0.884
_refine_ls_hydrogen_treatment constr
_refine_ls_matrix_type full
_refine_ls_number_parameters 775
_refine_ls_number_reflns 13637
_refine_ls_number_restraints 0
_refine_ls_restrained_S_all 0.884
_refine_ls_R_factor_all 0.1368
_refine_ls_R_factor_gt 0.0686
_refine_ls_shift/su_max 0.001
_refine_ls_shift/su_mean 0.000
_refine_ls_structure_factor_coef Fsqd
_refine_ls_weighting_details 'calc w=1/[\s^2^(Fo^2^)+(0.0552P)^2^+0.0000P] where P=(Fo^2^+2Fc^2^)/3'
_refine_ls_weighting_scheme calc
_refine_ls_wR_factor_gt 0.1421
_refine_ls_wR_factor_ref 0.1660
_reflns_number_gt 6667
_reflns_number_total 13637
_reflns_threshold_expression >2sigma(I)
_cod_data_source_file ic5b01844_si_002.cif
_cod_data_source_block 9
_cod_depositor_comments 'Adding full bibliography for 4344404--4344414.cif.'
_cod_original_cell_volume 7757.8(9)
_cod_database_code 4344412
_olex2_refinement_description
;
1. Fixed Uiso
 At 1.2 times of:
  All C(H) groups, {H6A,H6B} of C6, {H13A,H13B} of C13, {H30A,H30B} of C30,
  {H37A,H37B} of C37, {H48A,H48B} of C48
 At 1.5 times of:
  All C(H,H,H) groups, {H24A,H24B} of C24
2.a Riding coordinates:
 C1(H1), C4(H4A,H4B,H4C), C5(H5), C6(H6A,H6B), C8(H8), C9(H9), C10(H10),
 C12(H12), C13(H13A,H13B), C14(H14), C16(H16), C18(H18A,H18B,H18C), C19(H19),
 C22(H22A,H22B,H22C), C23(H23), C24(H24A,H24B), C25(H25), C28(H28A,H28B,H28C),
 C29(H29), C30(H30A,H30B), C32(H32), C33(H33), C34(H34), C36(H36), C37(H37A,
 H37B), C38(H38), C41(H41), C42(H42A,H42B,H42C), C43(H43), C46(H46A,H46B,H46C),
 C47(H47), C48(H48A,H48B), C50(H50), C52(H52), C53(H53), C54(H54)
;
_olex2_computing_structure_refinement_long 'ShelXL-1997 (Sheldrick, 2008)'
_olex2_computing_structure_solution_long 'ShelXS (Sheldrick, 2008)'

loop_
_space_group_symop_id
_space_group_symop_operation_xyz
1 'x, y, z'
2 '-x+1/2, y+1/2, -z+1/2'
3 '-x, -y, -z'
4 'x-1/2, -y-1/2, z-1/2'

loop_
_atom_site_label
_atom_site_type_symbol
_atom_site_fract_x
_atom_site_fract_y
_atom_site_fract_z
_atom_site_U_iso_or_equiv
_atom_site_adp_type
_atom_site_occupancy
_atom_site_calc_flag
_atom_site_refinement_flags_posn
Ni1 Ni 0.18887(4) 0.92714(3) -0.11481(4) 0.0316(2) Uani 1 d .
Ni2 Ni 0.45928(4) 0.81665(3) 0.13478(4) 0.0318(2) Uani 1 d .
Ni3 Ni 0.56556(5) 1.06124(3) 0.25751(4) 0.0309(2) Uani 1 d .
Ni4 Ni 0.28313(5) 1.16767(3) 0.00208(4) 0.0337(2) Uani 1 d .
C1 C 0.3304(3) 0.9396(3) -0.1760(3) 0.0328(15) Uani 1 d .
H1 H 0.3413 0.9803 -0.1694 0.039 Uiso 1 d R
C2 C 0.3369(3) 0.8507(3) -0.2044(3) 0.0328(15) Uani 1 d .
C3 C 0.2801(4) 0.8553(2) -0.1733(3) 0.0314(15) Uani 1 d .
C4 C 0.3640(4) 0.7972(2) -0.2317(4) 0.0451(18) Uani 1 d .
H4A H 0.4039 0.8077 -0.2512 0.068 Uiso 1 d R
H4B H 0.3904 0.7710 -0.1943 0.068 Uiso 1 d R
H4C H 0.3157 0.7789 -0.2661 0.068 Uiso 1 d R
C5 C 0.2212(4) 0.8175(3) -0.1634(3) 0.0417(17) Uani 1 d .
H5 H 0.2196 0.7774 -0.1750 0.050 Uiso 1 d R
C6 C 0.1071(4) 0.7986(3) -0.1299(4) 0.051(2) Uani 1 d .
H6A H 0.0553 0.8191 -0.1383 0.062 Uiso 1 d R
H6B H 0.0943 0.7670 -0.1616 0.062 Uiso 1 d R
C7 C 0.1416(4) 0.7737(3) -0.0557(4) 0.0465(19) Uani 1 d .
C8 C 0.0856(5) 0.7663(3) -0.0221(4) 0.057(2) Uani 1 d .
H8 H 0.0287 0.7805 -0.0442 0.068 Uiso 1 d R
C9 C 0.1112(5) 0.7406(4) 0.0406(5) 0.073(3) Uani 1 d .
H9 H 0.0713 0.7326 0.0608 0.087 Uiso 1 d R
C10 C 0.1946(4) 0.7223(3) 0.0728(4) 0.057(2) Uani 1 d .
H10 H 0.2146 0.7064 0.1182 0.068 Uiso 1 d R
C11 C 0.2512(4) 0.7274(3) 0.0429(4) 0.0404(17) Uani 1 d .
C12 C 0.2252(4) 0.7536(3) -0.0210(4) 0.0428(18) Uani 1 d .
H12 H 0.2645 0.7575 -0.0427 0.051 Uiso 1 d R
C13 C 0.3391(4) 0.7025(3) 0.0755(4) 0.0498(19) Uani 1 d .
H13A H 0.3397 0.6675 0.0515 0.060 Uiso 1 d R
H13B H 0.3504 0.6926 0.1223 0.060 Uiso 1 d R
C14 C 0.4366(4) 0.7316(2) 0.0272(3) 0.0379(16) Uani 1 d .
H14 H 0.4141 0.7019 -0.0068 0.045 Uiso 1 d R
C15 C 0.5026(3) 0.7687(2) 0.0271(3) 0.0305(15) Uani 1 d .
C16 C 0.5949(3) 0.8364(3) 0.0696(3) 0.0330(15) Uani 1 d .
H16 H 0.6234 0.8683 0.0947 0.040 Uiso 1 d R
C17 C 0.5582(4) 0.7672(2) -0.0044(3) 0.0331(15) Uani 1 d .
C18 C 0.5640(4) 0.7279(3) -0.0565(4) 0.055(2) Uani 1 d .
H18A H 0.6110 0.7384 -0.0678 0.082 Uiso 1 d R
H18B H 0.5714 0.6890 -0.0394 0.082 Uiso 1 d R
H18C H 0.5124 0.7305 -0.0967 0.082 Uiso 1 d R
C19 C 0.4978(4) 0.9412(3) 0.1852(3) 0.0312(15) Uani 1 d .
H19 H 0.4441 0.9537 0.1518 0.037 Uiso 1 d R
C20 C 0.6195(4) 0.9431(3) 0.2687(3) 0.0326(15) Uani 1 d .
C21 C 0.6039(4) 0.8866(3) 0.2438(3) 0.0359(16) Uani 1 d .
C22 C 0.6574(4) 0.8343(3) 0.2664(4) 0.0480(18) Uani 1 d .
H22A H 0.7096 0.8436 0.3040 0.072 Uiso 1 d R
H22B H 0.6276 0.8055 0.2807 0.072 Uiso 1 d R
H22C H 0.6694 0.8197 0.2289 0.072 Uiso 1 d R
C23 C 0.6874(4) 0.9707(3) 0.3233(3) 0.0368(16) Uani 1 d .
H23 H 0.7383 0.9502 0.3505 0.044 Uiso 1 d R
C24 C 0.7481(4) 1.0539(3) 0.3905(3) 0.0436(17) Uani 1 d .
H24A H 0.7892 1.0254 0.4157 0.065 Uiso 1 d R
H24B H 0.7260 1.0724 0.4204 0.065 Uiso 1 d R
C25 C 0.4373(4) 1.1134(2) 0.1262(3) 0.0319(15) Uani 1 d .
H25 H 0.4826 1.1230 0.1123 0.038 Uiso 1 d R
C26 C 0.3699(4) 1.0788(3) 0.1848(3) 0.0349(15) Uani 1 d .
C27 C 0.3139(4) 1.1042(2) 0.1269(3) 0.0317(15) Uani 1 d .
C28 C 0.3560(4) 1.0497(3) 0.2422(4) 0.058(2) Uani 1 d .
H28A H 0.2966 1.0496 0.2331 0.087 Uiso 1 d R
H28B H 0.3760 1.0106 0.2458 0.087 Uiso 1 d R
H28C H 0.3864 1.0696 0.2845 0.087 Uiso 1 d R
C29 C 0.2245(4) 1.1143(3) 0.0994(4) 0.0366(16) Uani 1 d .
H29 H 0.1901 1.1001 0.1224 0.044 Uiso 1 d R
C30 C 0.0996(4) 1.1528(3) 0.0144(4) 0.0438(17) Uani 1 d .
H30A H 0.0784 1.1474 0.0496 0.053 Uiso 1 d R
H30B H 0.0892 1.1922 -0.0007 0.053 Uiso 1 d R
C31 C 0.0525(4) 1.1146(3) -0.0455(4) 0.0423(18) Uani 1 d .
C32 C -0.0077(4) 1.1383(3) -0.1055(4) 0.0490(19) Uani 1 d .
H32 H -0.0148 1.1794 -0.1101 0.059 Uiso 1 d R
C33 C -0.0568(4) 1.1029(4) -0.1603(4) 0.054(2) Uani 1 d .
H33 H -0.0978 1.1196 -0.2014 0.065 Uiso 1 d R
C34 C -0.0487(4) 1.0437(3) -0.1553(4) 0.0492(19) Uani 1 d .
H34 H -0.0831 1.0195 -0.1926 0.059 Uiso 1 d R
C35 C 0.0119(4) 1.0186(3) -0.0955(3) 0.0353(16) Uani 1 d .
C36 C 0.0619(4) 1.0546(3) -0.0424(3) 0.0376(17) Uani 1 d .
H36 H 0.1053 1.0372 -0.0031 0.045 Uiso 1 d R
C37 C 0.0188(4) 0.9529(3) -0.0898(4) 0.0427(17) Uani 1 d .
H37A H -0.0104 0.9368 -0.1347 0.051 Uiso 1 d R
H37B H -0.0088 0.9392 -0.0611 0.051 Uiso 1 d R
C38 C 0.1414(3) 0.9187(2) 0.0023(3) 0.0305(15) Uani 1 d .
H38 H 0.1102 0.9212 0.0310 0.037 Uiso 1 d R
C39 C 0.2288(3) 0.9009(2) 0.0281(3) 0.0285(14) Uani 1 d .
C40 C 0.2832(4) 0.8771(2) 0.0883(3) 0.0288(14) Uani 1 d .
C41 C 0.3434(4) 0.8798(2) 0.0154(3) 0.0302(15) Uani 1 d .
H41 H 0.3847 0.8747 -0.0042 0.036 Uiso 1 d R
C42 C 0.2731(4) 0.8670(3) 0.1539(3) 0.0393(17) Uani 1 d .
H42A H 0.3235 0.8495 0.1866 0.059 Uiso 1 d R
H42B H 0.2633 0.9032 0.1717 0.059 Uiso 1 d R
H42C H 0.2257 0.8419 0.1458 0.059 Uiso 1 d R
C43 C 0.2563(3) 1.0488(2) -0.0504(3) 0.0298(15) Uani 1 d .
H43 H 0.2943 1.0364 -0.0057 0.036 Uiso 1 d R
C44 C 0.1678(3) 1.0462(3) -0.1546(3) 0.0311(15) Uani 1 d .
C45 C 0.1864(4) 1.1039(3) -0.1356(3) 0.0341(16) Uani 1 d .
C46 C 0.1523(4) 1.1574(3) -0.1794(4) 0.0473(18) Uani 1 d .
H46A H 0.1749 1.1913 -0.1523 0.071 Uiso 1 d R
H46B H 0.1702 1.1562 -0.2169 0.071 Uiso 1 d R
H46C H 0.0915 1.1584 -0.1970 0.071 Uiso 1 d R
C47 C 0.1098(4) 1.0175(3) -0.2130(3) 0.0380(16) Uani 1 d .
H47 H 0.0758 1.0388 -0.2533 0.046 Uiso 1 d R
C48 C 0.0479(4) 0.9315(3) -0.2708(3) 0.0449(17) Uani 1 d .
H48A H 0.0167 0.9027 -0.2582 0.054 Uiso 1 d R
H48B H 0.0080 0.9583 -0.3013 0.054 Uiso 1 d R
C49 C 0.0973(4) 0.9024(3) -0.3086(3) 0.0435(17) Uani 1 d .
C50 C 0.1506(4) 0.9346(3) -0.3306(3) 0.0417(17) Uani 1 d .
H50 H 0.1560 0.9753 -0.3211 0.050 Uiso 1 d R
C51 C 0.1963(4) 0.9102(3) -0.3658(3) 0.0404(16) Uani 1 d .
C52 C 0.1881(4) 0.8511(3) -0.3783(3) 0.0441(17) Uani 1 d .
H52 H 0.2209 0.8329 -0.4004 0.053 Uiso 1 d R
C53 C 0.1350(4) 0.8174(3) -0.3571(4) 0.0508(19) Uani 1 d .
H53 H 0.1288 0.7767 -0.3668 0.061 Uiso 1 d R
C54 C 0.0906(4) 0.8431(3) -0.3226(4) 0.0481(18) Uani 1 d .
H54 H 0.0541 0.8203 -0.3080 0.058 Uiso 1 d R
C55 C 0.5761(4) 1.1598(3) 0.3619(4) 0.0486(19) Uani 1 d .
C56 C 0.6524(5) 1.2324(3) 0.4346(4) 0.051(2) Uani 1 d .
C57 C 0.4181(4) 0.7535(3) 0.2461(4) 0.0519(19) Uani 1 d .
C58 C 0.3661(5) 0.6694(5) 0.2749(5) 0.073(3) Uani 1 d .
N1 N 0.2767(3) 0.9124(2) -0.1557(2) 0.0285(12) Uani 1 d .
N2 N 0.3682(3) 0.9049(2) -0.2076(3) 0.0332(12) Uani 1 d .
N3 N 0.1679(3) 0.8377(2) -0.1408(3) 0.0431(14) Uani 1 d .
N4 N 0.4069(3) 0.7409(2) 0.0735(3) 0.0411(14) Uani 1 d .
N5 N 0.5264(3) 0.8130(2) 0.0757(3) 0.0365(13) Uani 1 d .
N6 N 0.5246(3) 0.8858(2) 0.1905(3) 0.0332(13) Uani 1 d .
N7 N 0.5511(3) 0.9775(2) 0.2294(3) 0.0300(12) Uani 1 d .
N8 N 0.6788(3) 1.0245(2) 0.3338(3) 0.0362(13) Uani 1 d .
N9 N 0.4510(3) 1.08570(19) 0.1861(3) 0.0320(12) Uani 1 d .
N10 N 0.3563(3) 1.1265(2) 0.0884(3) 0.0320(12) Uani 1 d .
N11 N 0.1917(3) 1.1432(2) 0.0432(3) 0.0351(13) Uani 1 d .
N12 N 0.1059(3) 0.9316(2) -0.0624(3) 0.0320(12) Uani 1 d .
N13 N 0.2671(3) 0.90255(18) -0.0184(2) 0.0275(12) Uani 1 d .
N14 N 0.3567(3) 0.86270(19) 0.0800(3) 0.0302(12) Uani 1 d .
N15 N 0.2424(3) 1.1057(2) -0.0688(3) 0.0328(12) Uani 1 d .
N16 N 0.2140(3) 1.0127(2) -0.0987(3) 0.0300(12) Uani 1 d .
N17 N 0.1027(3) 0.9618(2) -0.2106(3) 0.0391(13) Uani 1 d .
N18 N 0.2118(3) 1.2395(2) -0.0382(3) 0.0502(16) Uani 1 d .
N19 N 0.3824(3) 1.1898(2) -0.0227(3) 0.0332(12) Uani 1 d .
N20 N 0.5644(3) 1.1225(2) 0.3253(3) 0.0486(15) Uani 1 d .
N21 N 0.5810(4) 1.2036(3) 0.4051(4) 0.068(2) Uani 1 d .
N22 N 0.4421(3) 0.7795(2) 0.2140(3) 0.0413(14) Uani 1 d .
N23 N 0.3859(4) 0.7256(3) 0.2870(3) 0.077(2) Uani 1 d .
N24 N 0.3477(5) 0.6211(4) 0.2697(5) 0.113(3) Uani 1 d .

loop_
_atom_site_aniso_label
_atom_site_aniso_U_11
_atom_site_aniso_U_22
_atom_site_aniso_U_33
_atom_site_aniso_U_23
_atom_site_aniso_U_13
_atom_site_aniso_U_12
Ni1 0.0269(4) 0.0332(5) 0.0366(5) -0.0027(4) 0.0145(4) -0.0023(3)
Ni2 0.0295(4) 0.0232(4) 0.0450(6) 0.0034(4) 0.0170(4) -0.0003(3)
Ni3 0.0322(4) 0.0283(4) 0.0342(5) -0.0039(4) 0.0152(4) -0.0033(3)
Ni4 0.0302(4) 0.0270(4) 0.0475(6) 0.0054(4) 0.0192(4) 0.0064(3)
C1 0.026(3) 0.026(3) 0.038(4) -0.001(3) 0.004(3) -0.004(3)
C2 0.029(3) 0.031(4) 0.031(4) 0.001(3) 0.004(3) 0.001(3)
C3 0.033(3) 0.030(3) 0.038(4) -0.010(3) 0.022(3) -0.007(3)
C4 0.051(4) 0.022(3) 0.066(5) -0.007(3) 0.027(4) -0.009(3)
C5 0.038(4) 0.052(4) 0.035(4) -0.018(3) 0.014(4) -0.015(3)
C6 0.042(4) 0.048(4) 0.074(6) -0.018(4) 0.033(4) -0.024(3)
C7 0.040(4) 0.034(4) 0.076(6) -0.015(4) 0.034(4) -0.012(3)
C8 0.051(4) 0.051(5) 0.085(7) 0.002(4) 0.044(5) 0.001(4)
C9 0.071(6) 0.077(6) 0.094(8) 0.031(5) 0.058(6) 0.012(5)
C10 0.057(5) 0.051(5) 0.075(6) 0.006(4) 0.040(5) 0.002(4)
C11 0.046(4) 0.033(4) 0.054(5) -0.001(3) 0.032(4) -0.009(3)
C12 0.037(4) 0.029(4) 0.074(6) -0.020(4) 0.034(4) -0.020(3)
C13 0.047(4) 0.036(4) 0.072(6) -0.004(4) 0.029(4) -0.019(3)
C14 0.041(4) 0.024(3) 0.055(5) 0.004(3) 0.026(4) -0.002(3)
C15 0.034(3) 0.023(3) 0.039(4) 0.005(3) 0.019(3) 0.003(3)
C16 0.023(3) 0.035(4) 0.040(4) 0.005(3) 0.012(3) 0.003(3)
C17 0.042(4) 0.021(3) 0.038(4) 0.000(3) 0.018(4) 0.001(3)
C18 0.063(5) 0.048(4) 0.063(6) -0.002(4) 0.035(5) -0.007(4)
C19 0.025(3) 0.037(4) 0.037(4) 0.007(3) 0.018(3) 0.008(3)
C20 0.027(3) 0.033(4) 0.033(4) 0.009(3) 0.007(3) -0.001(3)
C21 0.027(3) 0.031(4) 0.046(5) 0.012(3) 0.009(3) 0.002(3)
C22 0.041(4) 0.028(4) 0.059(5) 0.009(3) 0.003(4) 0.008(3)
C23 0.035(4) 0.042(4) 0.032(4) 0.011(3) 0.011(3) -0.006(3)
C24 0.038(4) 0.058(5) 0.034(4) -0.006(4) 0.014(4) -0.012(3)
C25 0.036(4) 0.023(3) 0.036(4) -0.009(3) 0.014(4) -0.002(3)
C26 0.032(4) 0.036(4) 0.041(4) 0.005(3) 0.020(4) 0.000(3)
C27 0.031(3) 0.030(3) 0.040(4) 0.000(3) 0.021(4) 0.002(3)
C28 0.043(4) 0.068(5) 0.065(6) 0.020(4) 0.025(4) 0.009(4)
C29 0.035(4) 0.034(4) 0.050(5) 0.005(3) 0.027(4) 0.005(3)
C30 0.041(4) 0.041(4) 0.055(5) 0.008(4) 0.024(4) 0.014(3)
C31 0.027(4) 0.044(4) 0.067(6) 0.017(4) 0.030(4) 0.008(3)
C32 0.042(4) 0.044(4) 0.071(6) 0.012(4) 0.033(5) 0.012(4)
C33 0.034(4) 0.075(6) 0.053(6) 0.031(5) 0.016(4) 0.022(4)
C34 0.027(4) 0.073(5) 0.052(5) 0.016(4) 0.019(4) 0.009(4)
C35 0.021(3) 0.052(4) 0.039(4) 0.013(4) 0.019(3) 0.006(3)
C36 0.019(3) 0.051(4) 0.046(5) 0.016(4) 0.017(3) 0.007(3)
C37 0.028(3) 0.048(4) 0.053(5) -0.002(4) 0.017(4) -0.007(3)
C38 0.026(3) 0.031(3) 0.037(4) -0.005(3) 0.015(3) -0.004(3)
C39 0.027(3) 0.026(3) 0.034(4) -0.005(3) 0.013(3) -0.003(3)
C40 0.031(3) 0.025(3) 0.036(4) -0.006(3) 0.018(3) -0.006(3)
C41 0.030(3) 0.021(3) 0.041(4) 0.005(3) 0.014(3) -0.002(3)
C42 0.035(4) 0.045(4) 0.046(5) 0.008(3) 0.024(4) 0.014(3)
C43 0.022(3) 0.032(4) 0.039(4) 0.007(3) 0.016(3) 0.004(3)
C44 0.019(3) 0.037(4) 0.041(4) 0.003(3) 0.016(3) -0.001(3)
C45 0.031(3) 0.040(4) 0.040(5) 0.008(3) 0.024(4) 0.013(3)
C46 0.034(4) 0.039(4) 0.064(5) 0.014(4) 0.015(4) 0.002(3)
C47 0.031(4) 0.052(5) 0.037(5) 0.009(4) 0.020(4) 0.010(3)
C48 0.029(3) 0.059(5) 0.039(5) -0.003(4) 0.006(3) -0.008(3)
C49 0.034(4) 0.052(4) 0.041(5) -0.004(4) 0.011(4) -0.008(3)
C50 0.035(4) 0.045(4) 0.039(4) -0.004(3) 0.008(4) -0.002(3)
C51 0.035(4) 0.048(4) 0.032(4) -0.005(3) 0.008(3) -0.010(3)
C52 0.043(4) 0.054(5) 0.032(4) -0.012(3) 0.012(4) -0.011(4)
C53 0.055(4) 0.048(4) 0.045(5) -0.010(4) 0.015(4) -0.016(4)
C54 0.043(4) 0.051(5) 0.046(5) -0.012(4) 0.013(4) -0.022(4)
C55 0.034(4) 0.045(4) 0.077(6) -0.018(4) 0.034(4) -0.013(3)
C56 0.048(5) 0.045(4) 0.074(6) -0.016(4) 0.039(5) -0.008(4)
C57 0.039(4) 0.058(5) 0.049(5) -0.003(4) 0.007(4) -0.001(4)
C58 0.048(5) 0.087(7) 0.090(7) 0.034(6) 0.033(5) -0.010(5)
N1 0.026(3) 0.034(3) 0.026(3) -0.006(2) 0.012(2) -0.003(2)
N2 0.029(3) 0.031(3) 0.039(3) -0.008(3) 0.013(3) -0.003(2)
N3 0.034(3) 0.051(3) 0.045(4) -0.011(3) 0.015(3) -0.015(3)
N4 0.033(3) 0.028(3) 0.064(4) 0.009(3) 0.019(3) 0.002(2)
N5 0.033(3) 0.024(3) 0.052(4) 0.005(3) 0.016(3) 0.007(2)
N6 0.030(3) 0.024(3) 0.049(4) 0.001(3) 0.020(3) 0.002(2)
N7 0.025(3) 0.029(3) 0.033(3) -0.005(2) 0.008(3) -0.007(2)
N8 0.035(3) 0.040(3) 0.032(3) 0.000(3) 0.012(3) -0.007(3)
N9 0.038(3) 0.024(3) 0.038(4) -0.005(2) 0.019(3) 0.002(2)
N10 0.030(3) 0.031(3) 0.032(3) -0.004(2) 0.009(3) -0.003(2)
N11 0.026(3) 0.031(3) 0.052(4) 0.004(3) 0.019(3) 0.011(2)
N12 0.020(3) 0.043(3) 0.030(3) 0.004(3) 0.007(3) -0.003(2)
N13 0.026(3) 0.020(3) 0.039(3) -0.006(2) 0.015(3) -0.004(2)
N14 0.027(3) 0.024(3) 0.042(4) -0.001(2) 0.017(3) -0.002(2)
N15 0.028(3) 0.032(3) 0.043(4) 0.003(3) 0.019(3) 0.003(2)
N16 0.026(3) 0.034(3) 0.029(3) -0.002(3) 0.011(3) 0.002(2)
N17 0.024(3) 0.050(4) 0.041(4) -0.008(3) 0.011(3) -0.004(3)
N18 0.041(3) 0.040(3) 0.083(5) 0.020(3) 0.038(4) 0.012(3)
N19 0.030(3) 0.030(3) 0.041(3) 0.009(3) 0.015(3) 0.010(2)
N20 0.050(4) 0.039(3) 0.053(4) -0.016(3) 0.016(3) -0.011(3)
N21 0.049(4) 0.068(4) 0.103(6) -0.054(4) 0.047(4) -0.027(3)
N22 0.040(3) 0.044(3) 0.045(4) 0.012(3) 0.022(3) 0.000(3)
N23 0.081(5) 0.101(6) 0.062(5) 0.021(4) 0.042(4) -0.018(4)
N24 0.092(6) 0.106(7) 0.156(9) 0.042(7) 0.065(6) -0.025(5)

loop_
_atom_type_symbol
_atom_type_description
_atom_type_scat_dispersion_real
_atom_type_scat_dispersion_imag
_atom_type_scat_source
C C 0.0033 0.0016 'International Tables Vol C Tables 4.2.6.8 and 6.1.1.4'
H H 0.0000 0.0000 'International Tables Vol C Tables 4.2.6.8 and 6.1.1.4'
N N 0.0061 0.0033 'International Tables Vol C Tables 4.2.6.8 and 6.1.1.4'
Ni Ni 0.3393 1.1124 'International Tables Vol C Tables 4.2.6.8 and 6.1.1.4'

loop_
_geom_angle_atom_site_label_1
_geom_angle_atom_site_label_2
_geom_angle_atom_site_label_3
_geom_angle
_geom_angle_site_symmetry_1
_geom_angle_site_symmetry_3
N1 Ni1 N3 78.82(18) . .
N1 Ni1 N12 171.31(19) . .
N1 Ni1 N17 90.47(18) . .
N3 Ni1 N17 97.7(2) . .
N12 Ni1 N3 95.89(18) . .
N12 Ni1 N17 97.12(18) . .
N13 Ni1 N1 94.38(18) . .
N13 Ni1 N3 88.03(19) . .
N13 Ni1 N12 78.45(18) . .
N13 Ni1 N17 173.10(18) . .
N16 Ni1 N1 95.22(18) . .
N16 Ni1 N3 173.43(19) . .
N16 Ni1 N12 90.36(18) . .
N16 Ni1 N13 95.24(19) . .
N16 Ni1 N17 79.4(2) . .
N5 Ni2 N4 78.12(19) . .
N5 Ni2 N6 94.32(19) . .
N5 Ni2 N14 104.52(19) . .
N5 Ni2 N22 144.3(2) . .
N6 Ni2 N4 171.58(18) . .
N14 Ni2 N4 91.17(19) . .
N14 Ni2 N6 94.36(19) . .
N14 Ni2 N22 109.18(19) . .
N22 Ni2 N4 89.7(2) . .
N22 Ni2 N6 94.5(2) . .
N2 Ni3 N7 104.50(18) 3_675 .
N2 Ni3 N8 91.14(18) 3_675 .
N2 Ni3 N9 94.67(19) 3_675 .
N2 Ni3 N20 105.7(2) 3_675 .
N7 Ni3 N8 79.1(2) . .
N7 Ni3 N9 94.46(19) . .
N7 Ni3 N20 148.1(2) . .
N9 Ni3 N8 172.26(19) . .
N9 Ni3 N20 93.3(2) . .
N20 Ni3 N8 90.1(2) . .
N10 Ni4 N11 78.43(19) . .
N10 Ni4 N18 145.6(2) . .
N10 Ni4 N19 93.93(19) . .
N15 Ni4 N10 104.7(2) . .
N15 Ni4 N11 91.30(18) . .
N15 Ni4 N18 107.2(2) . .
N15 Ni4 N19 93.80(19) . .
N18 Ni4 N11 88.34(18) . .
N19 Ni4 N11 171.7(2) . .
N19 Ni4 N18 96.38(18) . .
N1 C1 N2 114.0(5) . .
C3 C2 C4 128.8(5) . .
N2 C2 C3 108.5(5) . .
N2 C2 C4 122.7(5) . .
C2 C3 C5 134.9(6) . .
N1 C3 C2 108.3(5) . .
N1 C3 C5 116.3(5) . .
N3 C5 C3 119.4(6) . .
N3 C6 C7 112.1(5) . .
C8 C7 C6 119.5(6) . .
C8 C7 C12 116.7(7) . .
C12 C7 C6 123.6(6) . .
C7 C8 C9 121.6(7) . .
C10 C9 C8 119.2(7) . .
C9 C10 C11 122.1(7) . .
C10 C11 C13 121.5(7) . .
C12 C11 C10 118.7(6) . .
C12 C11 C13 119.6(5) . .
C11 C12 C7 121.6(6) . .
N4 C13 C11 114.4(5) . .
N4 C14 C15 117.0(6) . .
C17 C15 C14 134.2(6) . .
C17 C15 N5 108.8(5) . .
N5 C15 C14 116.4(5) . .
N19 C16 N5 114.1(5) 3_675 .
C15 C17 C18 130.9(6) . .
C15 C17 N19 108.8(5) . 3_675
N19 C17 C18 120.2(5) 3_675 .
N7 C19 N6 115.2(5) . .
C21 C20 C23 134.3(6) . .
C21 C20 N7 108.6(5) . .
N7 C20 C23 117.2(5) . .
C20 C21 C22 129.9(6) . .
C20 C21 N6 107.6(5) . .
N6 C21 C22 122.6(6) . .
N8 C23 C20 117.4(6) . .
C51 C24 N8 112.8(5) 3_675 .
N10 C25 N9 115.1(5) . .
C27 C26 C28 130.5(5) . .
C27 C26 N9 108.3(5) . .
N9 C26 C28 121.2(6) . .
C26 C27 C29 134.6(5) . .
C26 C27 N10 110.1(5) . .
C29 C27 N10 115.2(6) . .
N11 C29 C27 118.0(5) . .
N11 C30 C31 113.3(5) . .
C32 C31 C30 120.1(6) . .
C36 C31 C30 122.2(6) . .
C36 C31 C32 117.6(7) . .
C31 C32 C33 121.0(7) . .
C34 C33 C32 120.5(7) . .
C33 C34 C35 119.8(7) . .
C34 C35 C36 118.8(6) . .
C34 C35 C37 119.3(6) . .
C36 C35 C37 121.8(6) . .
C35 C36 C31 122.2(6) . .
N12 C37 C35 113.7(5) . .
N12 C38 C39 116.9(5) . .
C40 C39 C38 134.2(5) . .
C40 C39 N13 109.6(5) . .
N13 C39 C38 115.9(5) . .
C39 C40 C42 130.5(5) . .
N14 C40 C39 107.5(5) . .
N14 C40 C42 122.0(6) . .
N13 C41 N14 113.4(5) . .
N16 C43 N15 114.4(6) . .
C47 C44 C45 134.9(6) . .
N16 C44 C45 107.5(6) . .
N16 C44 C47 117.3(6) . .
C44 C45 C46 127.9(6) . .
N15 C45 C44 108.5(5) . .
N15 C45 C46 123.6(6) . .
N17 C47 C44 118.5(6) . .
N17 C48 C49 112.2(5) . .
C50 C49 C48 120.7(6) . .
C50 C49 C54 117.6(6) . .
C54 C49 C48 121.8(6) . .
C49 C50 C51 122.8(6) . .
C50 C51 C24 121.9(6) . 3_675
C52 C51 C24 120.4(6) . 3_675
C52 C51 C50 117.7(6) . .
C51 C52 C53 121.0(6) . .
C54 C53 C52 119.6(6) . .
C49 C54 C53 121.3(6) . .
N20 C55 N21 173.4(7) . .
N18 C56 N21 175.2(7) 4_686 .
N22 C57 N23 175.1(8) . .
N24 C58 N23 173.9(10) . .
C1 N1 Ni1 141.8(4) . .
C1 N1 C3 105.1(4) . .
C3 N1 Ni1 113.0(3) . .
C1 N2 Ni3 120.7(4) . 3_675
C1 N2 C2 104.0(4) . .
C2 N2 Ni3 134.4(4) . 3_675
C5 N3 Ni1 112.2(4) . .
C5 N3 C6 119.6(5) . .
C6 N3 Ni1 128.0(4) . .
C13 N4 Ni2 128.1(4) . .
C14 N4 Ni2 113.6(4) . .
C14 N4 C13 118.2(6) . .
C15 N5 Ni2 114.7(3) . .
C16 N5 Ni2 141.2(4) . .
C16 N5 C15 103.8(5) . .
C19 N6 Ni2 127.2(4) . .
C19 N6 C21 104.3(5) . .
C21 N6 Ni2 128.5(4) . .
C19 N7 Ni3 142.3(4) . .
C19 N7 C20 104.4(5) . .
C20 N7 Ni3 113.4(4) . .
C23 N8 Ni3 112.6(4) . .
C23 N8 C24 118.4(5) . .
C24 N8 Ni3 128.7(4) . .
C25 N9 Ni3 126.0(4) . .
C25 N9 C26 103.4(5) . .
C26 N9 Ni3 130.5(4) . .
C25 N10 Ni4 141.6(4) . .
C25 N10 C27 103.0(5) . .
C27 N10 Ni4 115.3(4) . .
C29 N11 Ni4 112.9(4) . .
C29 N11 C30 118.0(5) . .
C30 N11 Ni4 129.0(4) . .
C37 N12 Ni1 126.9(4) . .
C38 N12 Ni1 114.2(4) . .
C38 N12 C37 118.6(5) . .
C39 N13 Ni1 114.5(4) . .
C41 N13 Ni1 140.5(4) . .
C41 N13 C39 104.4(5) . .
C40 N14 Ni2 134.1(4) . .
C40 N14 C41 105.1(5) . .
C41 N14 Ni2 120.2(4) . .
C43 N15 Ni4 120.5(4) . .
C45 N15 Ni4 134.4(4) . .
C45 N15 C43 103.7(5) . .
C43 N16 Ni1 140.9(4) . .
C43 N16 C44 105.8(5) . .
C44 N16 Ni1 113.1(4) . .
C47 N17 Ni1 111.6(4) . .
C47 N17 C48 119.2(6) . .
C48 N17 Ni1 128.9(4) . .
C56 N18 Ni4 159.0(5) 4_585 .
C16 N19 Ni4 126.3(4) 3_675 .
C16 N19 C17 104.5(4) 3_675 3_675
C17 N19 Ni4 129.1(4) 3_675 .
C55 N20 Ni3 168.0(5) . .
C56 N21 C55 120.0(5) . .
C57 N22 Ni2 164.3(6) . .
C58 N23 C57 118.2(7) . .

loop_
_geom_bond_atom_site_label_1
_geom_bond_atom_site_label_2
_geom_bond_distance
_geom_bond_site_symmetry_2
Ni1 N1 2.045(4) .
Ni1 N3 2.136(5) .
Ni1 N12 2.129(4) .
Ni1 N13 2.037(5) .
Ni1 N16 2.028(5) .
Ni1 N17 2.144(5) .
Ni2 N4 2.156(5) .
Ni2 N5 2.014(5) .
Ni2 N6 2.042(5) .
Ni2 N14 1.995(5) .
Ni2 N22 2.012(5) .
Ni3 N2 1.998(4) 3_675
Ni3 N7 2.015(5) .
Ni3 N8 2.155(5) .
Ni3 N9 2.034(5) .
Ni3 N20 2.027(6) .
Ni4 N10 2.007(5) .
Ni4 N11 2.152(4) .
Ni4 N15 1.994(5) .
Ni4 N18 2.042(5) .
Ni4 N19 2.038(4) .
C1 N1 1.320(6) .
C1 N2 1.365(7) .
C2 C3 1.381(7) .
C2 C4 1.518(8) .
C2 N2 1.376(7) .
C3 C5 1.413(8) .
C3 N1 1.382(7) .
C5 N3 1.279(7) .
C6 C7 1.557(10) .
C6 N3 1.469(7) .
C7 C8 1.416(8) .
C7 C12 1.410(9) .
C8 C9 1.362(10) .
C9 C10 1.388(10) .
C10 C11 1.360(8) .
C11 C12 1.389(9) .
C11 C13 1.505(9) .
C13 N4 1.481(7) .
C14 C15 1.421(7) .
C14 N4 1.292(7) .
C15 C17 1.367(7) .
C15 N5 1.396(7) .
C16 N5 1.346(6) .
C16 N19 1.350(7) 3_675
C17 C18 1.465(8) .
C17 N19 1.378(7) 3_675
C19 N6 1.354(7) .
C19 N7 1.321(7) .
C20 C21 1.397(8) .
C20 C23 1.430(8) .
C20 N7 1.390(7) .
C21 C22 1.480(8) .
C21 N6 1.386(7) .
C23 N8 1.284(7) .
C24 C51 1.508(8) 3_675
C24 N8 1.484(8) .
C25 N9 1.361(7) .
C25 N10 1.337(7) .
C26 C27 1.360(8) .
C26 C28 1.494(8) .
C26 N9 1.390(7) .
C27 C29 1.430(8) .
C27 N10 1.392(7) .
C29 N11 1.288(7) .
C30 C31 1.498(9) .
C30 N11 1.470(7) .
C31 C32 1.397(9) .
C31 C36 1.398(8) .
C32 C33 1.400(10) .
C33 C34 1.377(10) .
C34 C35 1.410(9) .
C35 C36 1.393(9) .
C35 C37 1.528(8) .
C37 N12 1.460(7) .
C38 C39 1.440(8) .
C38 N12 1.298(7) .
C39 C40 1.366(8) .
C39 N13 1.386(6) .
C40 C42 1.490(8) .
C40 N14 1.382(6) .
C41 N13 1.329(7) .
C41 N14 1.358(7) .
C43 N15 1.370(7) .
C43 N16 1.299(7) .
C44 C45 1.396(8) .
C44 C47 1.413(8) .
C44 N16 1.378(7) .
C45 C46 1.521(8) .
C45 N15 1.365(8) .
C47 N17 1.299(8) .
C48 C49 1.535(8) .
C48 N17 1.435(8) .
C49 C50 1.397(8) .
C49 C54 1.398(9) .
C50 C51 1.399(8) .
C51 C24 1.508(8) 3_675
C51 C52 1.390(9) .
C52 C53 1.402(8) .
C53 C54 1.384(8) .
C55 N20 1.126(8) .
C55 N21 1.347(9) .
C56 N18 1.155(8) 4_686
C56 N21 1.317(9) .
C57 N22 1.105(8) .
C57 N23 1.363(9) .
C58 N23 1.343(11) .
C58 N24 1.156(11) .
N2 Ni3 1.998(4) 3_675
N18 C56 1.155(8) 4_585
N19 C16 1.350(7) 3_675
N19 C17 1.378(7) 3_675

loop_
_platon_squeeze_void_nr
_platon_squeeze_void_average_x
_platon_squeeze_void_average_y
_platon_squeeze_void_average_z
_platon_squeeze_void_volume
_platon_squeeze_void_count_electrons
_platon_squeeze_void_content
1 -0.012 0.390 -0.034 2371 459 ' '
2 0.000 0.500 0.500 69 10 ' '
3 0.500 0.000 1.000 69 10 ' '
